data_4082641
loop_
_publ_author_name
'Arnold, Thomas'
'Braunschweig, Holger'
'Damme, Alexander'
'Krummenacher, Ivo'
'Radacki, Krzysztof'

_publ_section_title
;
 Synthesis and Structure of Group IV Distanna[2]metallocenophanes
;
_journal_issue 1
_journal_name_full Organometallics
_journal_page_first 254
_journal_paper_doi 10.1021/om400993g
_journal_volume 33
_journal_year 2014
_chemical_formula_moiety 'C26 H44 Cl2 Hf Sn2'
_chemical_formula_sum 'C26 H44 Cl2 Hf Sn2'
_chemical_formula_weight 843.38
_chemical_name_common
;
?
;
_chemical_name_systematic
; 
?
;
_space_group_IT_number 14
_symmetry_cell_setting monoclinic
_symmetry_space_group_name_Hall '-P 2ybc'
_symmetry_space_group_name_H-M 'P 1 21/c 1'
_atom_sites_solution_hydrogens geom
_atom_sites_solution_primary direct
_atom_sites_solution_secondary difmap
_audit_creation_method SHELXL-97
_cell_angle_alpha 90.00
_cell_angle_beta 94.048(4)
_cell_angle_gamma 90.00
_cell_formula_units_Z 4
_cell_length_a 15.8316(19)
_cell_length_b 9.1074(11)
_cell_length_c 20.385(3)
_cell_measurement_reflns_used 8136
_cell_measurement_temperature 100(2)
_cell_measurement_theta_max 26.81
_cell_measurement_theta_min 2.30
_cell_volume 2931.9(7)
_computing_cell_refinement 'Saint+ ver. 7.68A (Bruker AXS)'
_computing_data_collection 'APEX2 ver. 2010.3 (Bruker AXS)'
_computing_data_reduction 'Saint+ ver. 7.68A (Bruker AXS)'
_computing_molecular_graphics 'XP ver. 5.1 (Bruker AXS, 1998)'
_computing_publication_material 'SHELXL-97 (Sheldrick, 2008)'
_computing_structure_refinement 'SHELXL-97 (Sheldrick, 2008)'
_computing_structure_solution 'SHELXS-97 (Sheldrick, 2008)'
_diffrn_ambient_temperature 100(2)
_diffrn_detector_area_resol_mean 8.333
_diffrn_measured_fraction_theta_full 1.000
_diffrn_measured_fraction_theta_max 0.996
_diffrn_measurement_device_type 'Bruker X8-APEX II'
_diffrn_measurement_method '\f and \w scans'
_diffrn_radiation_monochromator 'multi-layer mirror'
_diffrn_radiation_source 'rotating anode'
_diffrn_radiation_type MoK\a
_diffrn_radiation_wavelength 0.71073
_diffrn_reflns_av_R_equivalents 0.0575
_diffrn_reflns_av_sigmaI/netI 0.0360
_diffrn_reflns_limit_h_max 20
_diffrn_reflns_limit_h_min -20
_diffrn_reflns_limit_k_max 11
_diffrn_reflns_limit_k_min -11
_diffrn_reflns_limit_l_max 25
_diffrn_reflns_limit_l_min -25
_diffrn_reflns_number 46432
_diffrn_reflns_theta_full 26.00
_diffrn_reflns_theta_max 26.84
_diffrn_reflns_theta_min 1.29
_exptl_absorpt_coefficient_mu 5.417
_exptl_absorpt_correction_T_max 0.7454
_exptl_absorpt_correction_T_min 0.3959
_exptl_absorpt_correction_type multi-scan
_exptl_absorpt_process_details 'Sadabs 2008/1 (Bruker 2008)'
_exptl_crystal_colour colourless
_exptl_crystal_density_diffrn 1.911
_exptl_crystal_density_method 'not measured'
_exptl_crystal_description block
_exptl_crystal_F_000 1624
_exptl_crystal_size_max 0.49
_exptl_crystal_size_mid 0.22
_exptl_crystal_size_min 0.09
_refine_diff_density_max 1.489
_refine_diff_density_min -0.654
_refine_diff_density_rms 0.133
_refine_ls_extinction_method none
_refine_ls_goodness_of_fit_ref 1.028
_refine_ls_hydrogen_treatment constr
_refine_ls_matrix_type full
_refine_ls_number_parameters 292
_refine_ls_number_reflns 6279
_refine_ls_number_restraints 0
_refine_ls_restrained_S_all 1.028
_refine_ls_R_factor_all 0.0297
_refine_ls_R_factor_gt 0.0238
_refine_ls_shift/su_max 0.002
_refine_ls_shift/su_mean 0.000
_refine_ls_structure_factor_coef Fsqd
_refine_ls_weighting_details 'calc w=1/[\s^2^(Fo^2^)+(0.0248P)^2^+1.3909P] where P=(Fo^2^+2Fc^2^)/3'
_refine_ls_weighting_scheme calc
_refine_ls_wR_factor_gt 0.0536
_refine_ls_wR_factor_ref 0.0561
_reflns_number_gt 5517
_reflns_number_total 6279
_reflns_threshold_expression >2sigma(I)
_cod_data_source_file om400993g_si_001.cif
_cod_data_source_block 7
_cod_depositor_comments
;
The following automatic conversions were performed:

'_symmetry_cell_setting' value 'Monoclinic' changed to 'monoclinic'
according to
/usr/data/users/saulius/automatic-downloads/current/ACS/lib/dictionaries/cif_core.dic
dictionary named 'cif_core.dic' version 2.4.2 from 2011-04-26.

Automatic conversion script
Id: cif_fix_values 2281 2013-09-26 08:29:07Z andrius 
;
_cod_original_cell_volume 2931.9(6)
_cod_original_sg_symbol_H-M P2(1)/c
_cod_database_code 4082641

loop_
_symmetry_equiv_pos_as_xyz
'x, y, z'
'-x, y+1/2, -z+1/2'
'-x, -y, -z'
'x, -y-1/2, z-1/2'

loop_
_atom_site_label
_atom_site_type_symbol
_atom_site_fract_x
_atom_site_fract_y
_atom_site_fract_z
_atom_site_U_iso_or_equiv
_atom_site_adp_type
_atom_site_occupancy
_atom_site_symmetry_multiplicity
_atom_site_calc_flag
_atom_site_refinement_flags
Hf1 Hf 0.554675(9) 0.238200(15) -0.145109(7) 0.01230(5) Uani 1 1 d .
Cl2 Cl 0.54599(5) -0.01870(9) -0.11581(4) 0.01805(18) Uani 1 1 d .
Cl3 Cl 0.40891(5) 0.25962(9) -0.18918(5) 0.01931(19) Uani 1 1 d .
C4 C 0.6908(2) 0.2052(4) -0.19726(17) 0.0135(7) Uani 1 1 d .
C5 C 0.6658(2) 0.3557(4) -0.20698(18) 0.0177(8) Uani 1 1 d .
H5 H 0.6951 0.4383 -0.1882 0.021 Uiso 1 1 calc R
C6 C 0.5914(2) 0.3615(4) -0.24862(17) 0.0210(8) Uani 1 1 d .
H6 H 0.5610 0.4477 -0.2620 0.025 Uiso 1 1 calc R
C7 C 0.5700(2) 0.2170(4) -0.26692(18) 0.0221(8) Uani 1 1 d .
H7 H 0.5229 0.1886 -0.2955 0.027 Uiso 1 1 calc R
C8 C 0.6298(2) 0.1217(4) -0.23585(17) 0.0177(8) Uani 1 1 d .
H8 H 0.6295 0.0178 -0.2399 0.021 Uiso 1 1 calc R
C9 C 0.6301(2) 0.3056(4) -0.03829(17) 0.0148(7) Uani 1 1 d .
C10 C 0.6141(2) 0.4385(4) -0.07296(16) 0.0165(7) Uani 1 1 d .
H10 H 0.6562 0.5013 -0.0885 0.020 Uiso 1 1 calc R
C11 C 0.5264(2) 0.4633(4) -0.08093(17) 0.0209(8) Uani 1 1 d .
H11 H 0.4990 0.5430 -0.1037 0.025 Uiso 1 1 calc R
C12 C 0.4867(2) 0.3480(4) -0.04887(17) 0.0192(8) Uani 1 1 d .
H12 H 0.4274 0.3366 -0.0459 0.023 Uiso 1 1 calc R
C13 C 0.5491(2) 0.2539(4) -0.02228(18) 0.0181(8) Uani 1 1 d .
H13 H 0.5393 0.1684 0.0027 0.022 Uiso 1 1 calc R
Sn14 Sn 0.801041(14) 0.13012(2) -0.138485(11) 0.01226(6) Uani 1 1 d .
C15 C 0.8193(2) -0.1039(4) -0.16142(18) 0.0171(7) Uani 1 1 d .
C16 C 0.7497(2) -0.1990(4) -0.1349(2) 0.0251(9) Uani 1 1 d .
H16A H 0.6943 -0.1660 -0.1538 0.038 Uiso 1 1 calc R
H16B H 0.7517 -0.1902 -0.0869 0.038 Uiso 1 1 calc R
H16C H 0.7585 -0.3018 -0.1469 0.038 Uiso 1 1 calc R
C17 C 0.9054(2) -0.1534(4) -0.1301(2) 0.0248(9) Uani 1 1 d .
H17A H 0.9147 -0.2568 -0.1408 0.037 Uiso 1 1 calc R
H17B H 0.9062 -0.1420 -0.0822 0.037 Uiso 1 1 calc R
H17C H 0.9502 -0.0932 -0.1471 0.037 Uiso 1 1 calc R
C18 C 0.8165(2) -0.1264(4) -0.23636(18) 0.0234(8) Uani 1 1 d .
H18A H 0.8224 -0.2311 -0.2461 0.035 Uiso 1 1 calc R
H18B H 0.8629 -0.0717 -0.2543 0.035 Uiso 1 1 calc R
H18C H 0.7623 -0.0906 -0.2564 0.035 Uiso 1 1 calc R
C19 C 0.9088(2) 0.2562(4) -0.17191(19) 0.0189(8) Uani 1 1 d .
C20 C 0.9803(2) 0.2545(4) -0.1176(2) 0.0286(10) Uani 1 1 d .
H20A H 0.9950 0.1527 -0.1061 0.043 Uiso 1 1 calc R
H20B H 0.9618 0.3052 -0.0787 0.043 Uiso 1 1 calc R
H20C H 1.0300 0.3045 -0.1330 0.043 Uiso 1 1 calc R
C21 C 0.9412(3) 0.1894(5) -0.2341(2) 0.0323(10) Uani 1 1 d .
H21A H 0.9882 0.2488 -0.2484 0.048 Uiso 1 1 calc R
H21B H 0.8953 0.1875 -0.2690 0.048 Uiso 1 1 calc R
H21C H 0.9610 0.0890 -0.2249 0.048 Uiso 1 1 calc R
C22 C 0.8823(2) 0.4144(4) -0.18700(19) 0.0243(8) Uani 1 1 d .
H22A H 0.8565 0.4564 -0.1489 0.036 Uiso 1 1 calc R
H22B H 0.8412 0.4162 -0.2253 0.036 Uiso 1 1 calc R
H22C H 0.9322 0.4722 -0.1964 0.036 Uiso 1 1 calc R
Sn23 Sn 0.754442(14) 0.21489(2) -0.011786(12) 0.01289(6) Uani 1 1 d .
C24 C 0.7459(2) 0.0332(4) 0.05900(17) 0.0167(7) Uani 1 1 d .
C25 C 0.7283(3) 0.0905(4) 0.12681(19) 0.0299(9) Uani 1 1 d .
H25A H 0.7238 0.0077 0.1570 0.045 Uiso 1 1 calc R
H25B H 0.6751 0.1459 0.1239 0.045 Uiso 1 1 calc R
H25C H 0.7747 0.1549 0.1432 0.045 Uiso 1 1 calc R
C26 C 0.8313(2) -0.0464(4) 0.0632(2) 0.0272(9) Uani 1 1 d .
H26A H 0.8765 0.0234 0.0764 0.041 Uiso 1 1 calc R
H26B H 0.8415 -0.0880 0.0201 0.041 Uiso 1 1 calc R
H26C H 0.8306 -0.1254 0.0958 0.041 Uiso 1 1 calc R
C27 C 0.6763(2) -0.0750(4) 0.03689(19) 0.0247(8) Uani 1 1 d .
H27A H 0.6800 -0.1616 0.0655 0.037 Uiso 1 1 calc R
H27B H 0.6832 -0.1049 -0.0086 0.037 Uiso 1 1 calc R
H27C H 0.6209 -0.0281 0.0395 0.037 Uiso 1 1 calc R
C28 C 0.8212(2) 0.4022(4) 0.03869(18) 0.0187(8) Uani 1 1 d .
C29 C 0.9035(2) 0.3478(4) 0.07451(19) 0.0251(9) Uani 1 1 d .
H29A H 0.9334 0.4307 0.0962 0.038 Uiso 1 1 calc R
H29B H 0.9395 0.3033 0.0427 0.038 Uiso 1 1 calc R
H29C H 0.8904 0.2745 0.1075 0.038 Uiso 1 1 calc R
C30 C 0.8419(3) 0.5221(4) -0.00957(19) 0.0266(9) Uani 1 1 d .
H30A H 0.8679 0.6055 0.0146 0.040 Uiso 1 1 calc R
H30B H 0.7898 0.5543 -0.0342 0.040 Uiso 1 1 calc R
H30C H 0.8815 0.4837 -0.0402 0.040 Uiso 1 1 calc R
C31 C 0.7626(3) 0.4664(4) 0.08800(19) 0.0278(9) Uani 1 1 d .
H31A H 0.7500 0.3910 0.1202 0.042 Uiso 1 1 calc R
H31B H 0.7098 0.4993 0.0646 0.042 Uiso 1 1 calc R
H31C H 0.7905 0.5500 0.1107 0.042 Uiso 1 1 calc R

loop_
_atom_site_aniso_label
_atom_site_aniso_U_11
_atom_site_aniso_U_22
_atom_site_aniso_U_33
_atom_site_aniso_U_23
_atom_site_aniso_U_13
_atom_site_aniso_U_12
Hf1 0.01325(8) 0.01367(8) 0.00989(8) -0.00061(6) 0.00013(6) 0.00065(5)
Cl2 0.0221(4) 0.0157(4) 0.0162(4) 0.0012(4) 0.0000(3) 0.0001(3)
Cl3 0.0154(4) 0.0235(4) 0.0186(5) 0.0031(4) -0.0018(4) 0.0018(3)
C4 0.0126(16) 0.0167(17) 0.0116(17) -0.0013(15) 0.0034(14) 0.0008(13)
C5 0.0212(18) 0.0154(17) 0.0174(19) 0.0015(15) 0.0078(15) 0.0000(14)
C6 0.026(2) 0.029(2) 0.0089(18) 0.0071(16) 0.0053(15) 0.0064(16)
C7 0.0188(19) 0.038(2) 0.0093(19) -0.0033(17) -0.0013(15) 0.0003(16)
C8 0.0160(17) 0.0210(18) 0.0167(19) -0.0053(16) 0.0062(15) -0.0017(14)
C9 0.0168(17) 0.0161(17) 0.0115(18) -0.0049(15) 0.0012(14) -0.0020(13)
C10 0.0251(19) 0.0144(17) 0.0098(17) -0.0046(15) -0.0002(14) -0.0009(14)
C11 0.029(2) 0.0218(19) 0.0119(18) -0.0075(16) -0.0031(16) 0.0079(15)
C12 0.0181(18) 0.028(2) 0.0117(18) -0.0071(16) 0.0026(14) 0.0039(15)
C13 0.0238(19) 0.0230(19) 0.0075(18) -0.0043(15) 0.0019(15) -0.0011(15)
Sn14 0.01385(12) 0.01305(11) 0.01004(12) 0.00022(9) 0.00194(9) 0.00094(8)
C15 0.0185(17) 0.0162(17) 0.0170(18) -0.0014(15) 0.0037(15) 0.0032(14)
C16 0.029(2) 0.0164(18) 0.031(2) 0.0029(17) 0.0092(18) 0.0051(15)
C17 0.025(2) 0.024(2) 0.025(2) -0.0026(18) 0.0007(17) 0.0094(16)
C18 0.026(2) 0.0220(19) 0.023(2) -0.0026(17) 0.0053(17) 0.0025(15)
C19 0.0151(18) 0.0240(19) 0.018(2) -0.0026(16) 0.0038(15) -0.0028(14)
C20 0.0167(19) 0.027(2) 0.041(3) -0.0062(19) -0.0023(19) -0.0017(15)
C21 0.035(2) 0.033(2) 0.032(3) -0.003(2) 0.020(2) -0.0081(19)
C22 0.025(2) 0.0221(19) 0.026(2) 0.0032(17) 0.0030(17) -0.0057(16)
Sn23 0.01492(12) 0.01448(12) 0.00922(12) -0.00032(9) 0.00045(9) 0.00021(8)
C24 0.0202(18) 0.0191(18) 0.0110(18) 0.0024(15) 0.0029(15) 0.0025(14)
C25 0.048(3) 0.027(2) 0.016(2) 0.0011(18) 0.0063(19) -0.0032(19)
C26 0.029(2) 0.023(2) 0.030(2) 0.0070(18) -0.0010(18) 0.0019(16)
C27 0.025(2) 0.024(2) 0.026(2) 0.0065(18) 0.0024(17) -0.0009(16)
C28 0.0226(18) 0.0186(18) 0.0146(18) -0.0047(16) -0.0013(15) -0.0025(14)
C29 0.027(2) 0.025(2) 0.022(2) 0.0030(17) -0.0089(17) -0.0018(16)
C30 0.037(2) 0.0195(19) 0.022(2) -0.0007(17) -0.0062(18) -0.0029(16)
C31 0.038(2) 0.026(2) 0.020(2) -0.0083(18) 0.0042(18) 0.0007(17)

loop_
_atom_type_symbol
_atom_type_description
_atom_type_scat_dispersion_real
_atom_type_scat_dispersion_imag
_atom_type_scat_source
C C 0.0033 0.0016 'International Tables Vol C Tables 4.2.6.8 and 6.1.1.4'
H H 0.0000 0.0000 'International Tables Vol C Tables 4.2.6.8 and 6.1.1.4'
Cl Cl 0.1484 0.1585 'International Tables Vol C Tables 4.2.6.8 and 6.1.1.4'
Sn Sn -0.6537 1.4246 'International Tables Vol C Tables 4.2.6.8 and 6.1.1.4'
Hf Hf -0.5830 6.1852 'International Tables Vol C Tables 4.2.6.8 and 6.1.1.4'

loop_
_geom_angle_atom_site_label_1
_geom_angle_atom_site_label_2
_geom_angle_atom_site_label_3
_geom_angle
Cl2 Hf1 Cl3 95.74(3)
Cl2 Hf1 C5 126.67(8)
Cl3 Hf1 C5 117.91(9)
Cl2 Hf1 C9 93.13(8)
Cl3 Hf1 C9 133.69(8)
C5 Hf1 C9 91.42(12)
Cl2 Hf1 C10 126.07(8)
Cl3 Hf1 C10 118.08(8)
C5 Hf1 C10 74.45(12)
C9 Hf1 C10 33.09(11)
Cl2 Hf1 C4 93.13(8)
Cl3 Hf1 C4 133.01(8)
C5 Hf1 C4 33.62(11)
C9 Hf1 C4 91.54(11)
C10 Hf1 C4 92.21(11)
Cl2 Hf1 C11 130.60(9)
Cl3 Hf1 C11 85.79(9)
C5 Hf1 C11 94.16(12)
C9 Hf1 C11 55.21(11)
C10 Hf1 C11 32.80(11)
C4 Hf1 C11 121.16(12)
Cl2 Hf1 C6 131.63(9)
Cl3 Hf1 C6 85.58(9)
C5 Hf1 C6 32.79(12)
C9 Hf1 C6 120.24(12)
C10 Hf1 C6 93.96(12)
C4 Hf1 C6 55.42(11)
C11 Hf1 C6 97.76(12)
Cl2 Hf1 C8 79.10(8)
Cl3 Hf1 C8 104.44(8)
C5 Hf1 C8 54.27(11)
C9 Hf1 C8 121.87(11)
C10 Hf1 C8 124.65(11)
C4 Hf1 C8 33.12(11)
C11 Hf1 C8 148.16(12)
C6 Hf1 C8 54.19(12)
Cl2 Hf1 C12 99.05(9)
Cl3 Hf1 C12 78.93(8)
C5 Hf1 C12 125.77(12)
C9 Hf1 C12 54.78(11)
C10 Hf1 C12 53.89(12)
C4 Hf1 C12 144.50(11)
C11 Hf1 C12 32.71(12)
C6 Hf1 C12 128.30(12)
C8 Hf1 C12 176.25(11)
Cl2 Hf1 C13 78.64(8)
Cl3 Hf1 C13 105.35(9)
C5 Hf1 C13 123.91(12)
C9 Hf1 C13 33.12(11)
C10 Hf1 C13 53.68(11)
C4 Hf1 C13 121.64(12)
C11 Hf1 C13 53.82(12)
C6 Hf1 C13 147.43(12)
C8 Hf1 C13 144.22(12)
C12 Hf1 C13 32.07(11)
Cl2 Hf1 C7 100.39(9)
Cl3 Hf1 C7 78.24(9)
C5 Hf1 C7 53.88(12)
C9 Hf1 C7 143.97(11)
C10 Hf1 C7 125.50(12)
C4 Hf1 C7 54.77(11)
C11 Hf1 C7 127.91(12)
C6 Hf1 C7 32.49(12)
C8 Hf1 C7 32.41(11)
C12 Hf1 C7 151.26(12)
C13 Hf1 C7 176.33(11)
C8 C4 C5 105.3(3)
C8 C4 Sn14 129.0(2)
C5 C4 Sn14 125.7(2)
C8 C4 Hf1 74.05(19)
C5 C4 Hf1 72.84(18)
Sn14 C4 Hf1 119.49(15)
C6 C5 C4 109.3(3)
C6 C5 Hf1 74.2(2)
C4 C5 Hf1 73.55(18)
C6 C5 H5 125.3
C4 C5 H5 125.3
Hf1 C5 H5 118.7
C7 C6 C5 107.6(3)
C7 C6 Hf1 74.7(2)
C5 C6 Hf1 73.0(2)
C7 C6 H6 126.2
C5 C6 H6 126.2
Hf1 C6 H6 118.1
C8 C7 C6 108.5(3)
C8 C7 Hf1 73.2(2)
C6 C7 Hf1 72.8(2)
C8 C7 H7 125.7
C6 C7 H7 125.7
Hf1 C7 H7 120.0
C7 C8 C4 109.2(3)
C7 C8 Hf1 74.4(2)
C4 C8 Hf1 72.83(19)
C7 C8 H8 125.4
C4 C8 H8 125.4
Hf1 C8 H8 119.2
C10 C9 C13 105.3(3)
C10 C9 Sn23 125.3(2)
C13 C9 Sn23 129.3(3)
C10 C9 Hf1 73.47(19)
C13 C9 Hf1 74.6(2)
Sn23 C9 Hf1 119.74(14)
C11 C10 C9 109.7(3)
C11 C10 Hf1 73.76(19)
C9 C10 Hf1 73.45(19)
C11 C10 H10 125.2
C9 C10 H10 125.2
Hf1 C10 H10 119.4
C10 C11 C12 107.2(3)
C10 C11 Hf1 73.45(19)
C12 C11 Hf1 74.5(2)
C10 C11 H11 126.4
C12 C11 H11 126.4
Hf1 C11 H11 117.7
C13 C12 C11 108.2(3)
C13 C12 Hf1 74.1(2)
C11 C12 Hf1 72.8(2)
C13 C12 H12 125.9
C11 C12 H12 125.9
Hf1 C12 H12 119.0
C12 C13 C9 109.5(3)
C12 C13 Hf1 73.8(2)
C9 C13 Hf1 72.3(2)
C12 C13 H13 125.2
C9 C13 H13 125.2
Hf1 C13 H13 120.4
C4 Sn14 C19 106.05(13)
C4 Sn14 C15 107.54(13)
C19 Sn14 C15 108.80(13)
C4 Sn14 Sn23 99.61(9)
C19 Sn14 Sn23 113.31(10)
C15 Sn14 Sn23 120.09(9)
C16 C15 C17 109.1(3)
C16 C15 C18 107.7(3)
C17 C15 C18 109.7(3)
C16 C15 Sn14 111.4(2)
C17 C15 Sn14 108.8(2)
C18 C15 Sn14 110.1(2)
C15 C16 H16A 109.5
C15 C16 H16B 109.5
H16A C16 H16B 109.5
C15 C16 H16C 109.5
H16A C16 H16C 109.5
H16B C16 H16C 109.5
C15 C17 H17A 109.5
C15 C17 H17B 109.5
H17A C17 H17B 109.5
C15 C17 H17C 109.5
H17A C17 H17C 109.5
H17B C17 H17C 109.5
C15 C18 H18A 109.5
C15 C18 H18B 109.5
H18A C18 H18B 109.5
C15 C18 H18C 109.5
H18A C18 H18C 109.5
H18B C18 H18C 109.5
C22 C19 C20 109.5(3)
C22 C19 C21 108.2(3)
C20 C19 C21 108.8(3)
C22 C19 Sn14 110.3(2)
C20 C19 Sn14 108.7(3)
C21 C19 Sn14 111.3(2)
C19 C20 H20A 109.5
C19 C20 H20B 109.5
H20A C20 H20B 109.5
C19 C20 H20C 109.5
H20A C20 H20C 109.5
H20B C20 H20C 109.5
C19 C21 H21A 109.5
C19 C21 H21B 109.5
H21A C21 H21B 109.5
C19 C21 H21C 109.5
H21A C21 H21C 109.5
H21B C21 H21C 109.5
C19 C22 H22A 109.5
C19 C22 H22B 109.5
H22A C22 H22B 109.5
C19 C22 H22C 109.5
H22A C22 H22C 109.5
H22B C22 H22C 109.5
C9 Sn23 C24 110.62(13)
C9 Sn23 C28 102.53(13)
C24 Sn23 C28 108.80(13)
C9 Sn23 Sn14 99.58(9)
C24 Sn23 Sn14 114.99(9)
C28 Sn23 Sn14 118.95(9)
C25 C24 C27 108.4(3)
C25 C24 C26 109.2(3)
C27 C24 C26 109.1(3)
C25 C24 Sn23 111.1(2)
C27 C24 Sn23 111.6(2)
C26 C24 Sn23 107.3(2)
C24 C25 H25A 109.5
C24 C25 H25B 109.5
H25A C25 H25B 109.5
C24 C25 H25C 109.5
H25A C25 H25C 109.5
H25B C25 H25C 109.5
C24 C26 H26A 109.5
C24 C26 H26B 109.5
H26A C26 H26B 109.5
C24 C26 H26C 109.5
H26A C26 H26C 109.5
H26B C26 H26C 109.5
C24 C27 H27A 109.5
C24 C27 H27B 109.5
H27A C27 H27B 109.5
C24 C27 H27C 109.5
H27A C27 H27C 109.5
H27B C27 H27C 109.5
C30 C28 C29 109.0(3)
C30 C28 C31 108.6(3)
C29 C28 C31 110.2(3)
C30 C28 Sn23 111.7(2)
C29 C28 Sn23 109.5(2)
C31 C28 Sn23 107.9(2)
C28 C29 H29A 109.5
C28 C29 H29B 109.5
H29A C29 H29B 109.5
C28 C29 H29C 109.5
H29A C29 H29C 109.5
H29B C29 H29C 109.5
C28 C30 H30A 109.5
C28 C30 H30B 109.5
H30A C30 H30B 109.5
C28 C30 H30C 109.5
H30A C30 H30C 109.5
H30B C30 H30C 109.5
C28 C31 H31A 109.5
C28 C31 H31B 109.5
H31A C31 H31B 109.5
C28 C31 H31C 109.5
H31A C31 H31C 109.5
H31B C31 H31C 109.5

loop_
_geom_bond_atom_site_label_1
_geom_bond_atom_site_label_2
_geom_bond_distance
Hf1 Cl2 2.4211(9)
Hf1 Cl3 2.4244(9)
Hf1 C5 2.479(3)
Hf1 C9 2.485(3)
Hf1 C10 2.486(3)
Hf1 C4 2.488(3)
Hf1 C11 2.490(3)
Hf1 C6 2.495(3)
Hf1 C8 2.504(3)
Hf1 C12 2.511(3)
Hf1 C13 2.516(4)
Hf1 C7 2.519(4)
C4 C8 1.423(5)
C4 C5 1.436(5)
C4 Sn14 2.157(3)
C5 C6 1.404(5)
C5 H5 0.9500
C6 C7 1.403(5)
C6 H6 0.9500
C7 C8 1.402(5)
C7 H7 0.9500
C8 H8 0.9500
C9 C10 1.415(5)
C9 C13 1.426(5)
C9 Sn23 2.168(3)
C10 C11 1.405(5)
C10 H10 0.9500
C11 C12 1.408(5)
C11 H11 0.9500
C12 C13 1.389(5)
C12 H12 0.9500
C13 H13 0.9500
Sn14 C19 2.203(3)
Sn14 C15 2.205(3)
Sn14 Sn23 2.8425(4)
C15 C16 1.530(5)
C15 C17 1.532(5)
C15 C18 1.539(5)
C16 H16A 0.9800
C16 H16B 0.9800
C16 H16C 0.9800
C17 H17A 0.9800
C17 H17B 0.9800
C17 H17C 0.9800
C18 H18A 0.9800
C18 H18B 0.9800
C18 H18C 0.9800
C19 C22 1.526(5)
C19 C20 1.528(5)
C19 C21 1.528(5)
C20 H20A 0.9800
C20 H20B 0.9800
C20 H20C 0.9800
C21 H21A 0.9800
C21 H21B 0.9800
C21 H21C 0.9800
C22 H22A 0.9800
C22 H22B 0.9800
C22 H22C 0.9800
Sn23 C24 2.206(3)
Sn23 C28 2.221(3)
C24 C25 1.522(5)
C24 C27 1.522(5)
C24 C26 1.531(5)
C25 H25A 0.9800
C25 H25B 0.9800
C25 H25C 0.9800
C26 H26A 0.9800
C26 H26B 0.9800
C26 H26C 0.9800
C27 H27A 0.9800
C27 H27B 0.9800
C27 H27C 0.9800
C28 C30 1.521(5)
C28 C29 1.530(5)
C28 C31 1.532(5)
C29 H29A 0.9800
C29 H29B 0.9800
C29 H29C 0.9800
C30 H30A 0.9800
C30 H30B 0.9800
C30 H30C 0.9800
C31 H31A 0.9800
C31 H31B 0.9800
C31 H31C 0.9800

loop_
_geom_torsion_atom_site_label_1
_geom_torsion_atom_site_label_2
_geom_torsion_atom_site_label_3
_geom_torsion_atom_site_label_4
_geom_torsion
Cl2 Hf1 C4 C8 64.5(2)
Cl3 Hf1 C4 C8 -36.3(2)
C5 Hf1 C4 C8 -112.0(3)
C9 Hf1 C4 C8 157.7(2)
C10 Hf1 C4 C8 -169.2(2)
C11 Hf1 C4 C8 -152.9(2)
C6 Hf1 C4 C8 -75.9(2)
C12 Hf1 C4 C8 174.9(2)
C13 Hf1 C4 C8 143.1(2)
C7 Hf1 C4 C8 -36.0(2)
Cl2 Hf1 C4 C5 176.54(19)
Cl3 Hf1 C4 C5 75.7(2)
C9 Hf1 C4 C5 -90.2(2)
C10 Hf1 C4 C5 -57.1(2)
C11 Hf1 C4 C5 -40.8(2)
C6 Hf1 C4 C5 36.2(2)
C8 Hf1 C4 C5 112.0(3)
C12 Hf1 C4 C5 -73.1(3)
C13 Hf1 C4 C5 -104.9(2)
C7 Hf1 C4 C5 76.0(2)
Cl2 Hf1 C4 Sn14 -61.67(15)
Cl3 Hf1 C4 Sn14 -162.51(8)
C5 Hf1 C4 Sn14 121.8(3)
C9 Hf1 C4 Sn14 31.55(17)
C10 Hf1 C4 Sn14 64.65(17)
C11 Hf1 C4 Sn14 80.95(19)
C6 Hf1 C4 Sn14 157.9(2)
C8 Hf1 C4 Sn14 -126.2(3)
C12 Hf1 C4 Sn14 48.7(3)
C13 Hf1 C4 Sn14 16.9(2)
C7 Hf1 C4 Sn14 -162.2(2)
C8 C4 C5 C6 1.3(4)
Sn14 C4 C5 C6 179.5(2)
Hf1 C4 C5 C6 -66.2(2)
C8 C4 C5 Hf1 67.5(2)
Sn14 C4 C5 Hf1 -114.4(2)
Cl2 Hf1 C5 C6 111.9(2)
Cl3 Hf1 C5 C6 -10.5(2)
C9 Hf1 C5 C6 -153.1(2)
C10 Hf1 C5 C6 -124.4(2)
C4 Hf1 C5 C6 116.2(3)
C11 Hf1 C5 C6 -97.9(2)
C8 Hf1 C5 C6 77.6(2)
C12 Hf1 C5 C6 -107.0(2)
C13 Hf1 C5 C6 -146.3(2)
C7 Hf1 C5 C6 37.3(2)
Cl2 Hf1 C5 C4 -4.3(2)
Cl3 Hf1 C5 C4 -126.69(18)
C9 Hf1 C5 C4 90.7(2)
C10 Hf1 C5 C4 119.4(2)
C11 Hf1 C5 C4 145.9(2)
C6 Hf1 C5 C4 -116.2(3)
C8 Hf1 C5 C4 -38.61(19)
C12 Hf1 C5 C4 136.8(2)
C13 Hf1 C5 C4 97.5(2)
C7 Hf1 C5 C4 -78.9(2)
C4 C5 C6 C7 -1.5(4)
Hf1 C5 C6 C7 -67.3(2)
C4 C5 C6 Hf1 65.7(2)
Cl2 Hf1 C6 C7 18.8(3)
Cl3 Hf1 C6 C7 -75.0(2)
C5 Hf1 C6 C7 114.3(3)
C9 Hf1 C6 C7 145.8(2)
C10 Hf1 C6 C7 167.1(2)
C4 Hf1 C6 C7 77.2(2)
C11 Hf1 C6 C7 -160.1(2)
C8 Hf1 C6 C7 36.4(2)
C12 Hf1 C6 C7 -147.1(2)
C13 Hf1 C6 C7 173.2(2)
Cl2 Hf1 C6 C5 -95.5(2)
Cl3 Hf1 C6 C5 170.7(2)
C9 Hf1 C6 C5 31.6(2)
C10 Hf1 C6 C5 52.9(2)
C4 Hf1 C6 C5 -37.1(2)
C11 Hf1 C6 C5 85.6(2)
C8 Hf1 C6 C5 -77.9(2)
C12 Hf1 C6 C5 98.6(2)
C13 Hf1 C6 C5 58.9(3)
C7 Hf1 C6 C5 -114.3(3)
C5 C6 C7 C8 1.1(4)
Hf1 C6 C7 C8 -65.0(3)
C5 C6 C7 Hf1 66.1(2)
Cl2 Hf1 C7 C8 -49.7(2)
Cl3 Hf1 C7 C8 -143.4(2)
C5 Hf1 C7 C8 78.5(2)
C9 Hf1 C7 C8 60.6(3)
C10 Hf1 C7 C8 100.3(2)
C4 Hf1 C7 C8 36.8(2)
C11 Hf1 C7 C8 141.5(2)
C6 Hf1 C7 C8 116.2(3)
C12 Hf1 C7 C8 178.5(2)
Cl2 Hf1 C7 C6 -165.84(19)
Cl3 Hf1 C7 C6 100.4(2)
C5 Hf1 C7 C6 -37.7(2)
C9 Hf1 C7 C6 -55.6(3)
C10 Hf1 C7 C6 -15.8(3)
C4 Hf1 C7 C6 -79.4(2)
C11 Hf1 C7 C6 25.3(3)
C8 Hf1 C7 C6 -116.2(3)
C12 Hf1 C7 C6 62.4(3)
C6 C7 C8 C4 -0.3(4)
Hf1 C7 C8 C4 -65.0(2)
C6 C7 C8 Hf1 64.7(3)
C5 C4 C8 C7 -0.6(4)
Sn14 C4 C8 C7 -178.7(3)
Hf1 C4 C8 C7 66.0(3)
C5 C4 C8 Hf1 -66.7(2)
Sn14 C4 C8 Hf1 115.3(3)
Cl2 Hf1 C8 C7 130.2(2)
Cl3 Hf1 C8 C7 37.0(2)
C5 Hf1 C8 C7 -77.2(2)
C9 Hf1 C8 C7 -142.9(2)
C10 Hf1 C8 C7 -103.2(2)
C4 Hf1 C8 C7 -116.4(3)
C11 Hf1 C8 C7 -68.7(3)
C6 Hf1 C8 C7 -36.5(2)
C13 Hf1 C8 C7 -177.4(2)
Cl2 Hf1 C8 C4 -113.4(2)
Cl3 Hf1 C8 C4 153.43(18)
C5 Hf1 C8 C4 39.21(19)
C9 Hf1 C8 C4 -26.5(2)
C10 Hf1 C8 C4 13.2(3)
C11 Hf1 C8 C4 47.7(3)
C6 Hf1 C8 C4 79.9(2)
C13 Hf1 C8 C4 -61.0(3)
C7 Hf1 C8 C4 116.4(3)
Cl2 Hf1 C9 C10 -175.10(19)
Cl3 Hf1 C9 C10 -74.1(2)
C5 Hf1 C9 C10 58.0(2)
C4 Hf1 C9 C10 91.7(2)
C11 Hf1 C9 C10 -36.0(2)
C6 Hf1 C9 C10 41.6(2)
C8 Hf1 C9 C10 105.8(2)
C12 Hf1 C9 C10 -76.2(2)
C13 Hf1 C9 C10 -111.5(3)
C7 Hf1 C9 C10 72.4(3)
Cl2 Hf1 C9 C13 -63.58(19)
Cl3 Hf1 C9 C13 37.4(2)
C5 Hf1 C9 C13 169.6(2)
C10 Hf1 C9 C13 111.5(3)
C4 Hf1 C9 C13 -156.8(2)
C11 Hf1 C9 C13 75.5(2)
C6 Hf1 C9 C13 153.1(2)
C8 Hf1 C9 C13 -142.7(2)
C12 Hf1 C9 C13 35.29(19)
C7 Hf1 C9 C13 -176.0(2)
Cl2 Hf1 C9 Sn23 63.23(15)
Cl3 Hf1 C9 Sn23 164.23(8)
C5 Hf1 C9 Sn23 -63.61(17)
C10 Hf1 C9 Sn23 -121.7(3)
C4 Hf1 C9 Sn23 -29.98(17)
C11 Hf1 C9 Sn23 -157.7(2)
C6 Hf1 C9 Sn23 -80.08(19)
C8 Hf1 C9 Sn23 -15.9(2)
C12 Hf1 C9 Sn23 162.1(2)
C13 Hf1 C9 Sn23 126.8(3)
C7 Hf1 C9 Sn23 -49.2(3)
C13 C9 C10 C11 -3.0(4)
Sn23 C9 C10 C11 -179.5(2)
Hf1 C9 C10 C11 65.4(2)
C13 C9 C10 Hf1 -68.4(2)
Sn23 C9 C10 Hf1 115.1(2)
Cl2 Hf1 C10 C11 -110.8(2)
Cl3 Hf1 C10 C11 11.1(2)
C5 Hf1 C10 C11 124.8(2)
C9 Hf1 C10 C11 -116.9(3)
C4 Hf1 C10 C11 153.7(2)
C6 Hf1 C10 C11 98.2(2)
C8 Hf1 C10 C11 146.5(2)
C12 Hf1 C10 C11 -37.7(2)
C13 Hf1 C10 C11 -77.8(2)
C7 Hf1 C10 C11 106.6(2)
Cl2 Hf1 C10 C9 6.1(2)
Cl3 Hf1 C10 C9 127.98(18)
C5 Hf1 C10 C9 -118.3(2)
C4 Hf1 C10 C9 -89.4(2)
C11 Hf1 C10 C9 116.9(3)
C6 Hf1 C10 C9 -144.9(2)
C8 Hf1 C10 C9 -96.6(2)
C12 Hf1 C10 C9 79.2(2)
C13 Hf1 C10 C9 39.11(19)
C7 Hf1 C10 C9 -136.5(2)
C9 C10 C11 C12 2.2(4)
Hf1 C10 C11 C12 67.4(2)
C9 C10 C11 Hf1 -65.2(2)
Cl2 Hf1 C11 C10 95.8(2)
Cl3 Hf1 C11 C10 -170.2(2)
C5 Hf1 C11 C10 -52.5(2)
C9 Hf1 C11 C10 36.4(2)
C4 Hf1 C11 C10 -31.2(3)
C6 Hf1 C11 C10 -85.3(2)
C8 Hf1 C11 C10 -59.4(3)
C12 Hf1 C11 C10 113.8(3)
C13 Hf1 C11 C10 77.3(2)
C7 Hf1 C11 C10 -98.6(2)
Cl2 Hf1 C11 C12 -18.0(3)
Cl3 Hf1 C11 C12 76.0(2)
C5 Hf1 C11 C12 -166.3(2)
C9 Hf1 C11 C12 -77.4(2)
C10 Hf1 C11 C12 -113.8(3)
C4 Hf1 C11 C12 -145.0(2)
C6 Hf1 C11 C12 161.0(2)
C8 Hf1 C11 C12 -173.2(2)
C13 Hf1 C11 C12 -36.5(2)
C7 Hf1 C11 C12 147.6(2)
C10 C11 C12 C13 -0.5(4)
Hf1 C11 C12 C13 66.2(2)
C10 C11 C12 Hf1 -66.7(2)
Cl2 Hf1 C12 C13 51.0(2)
Cl3 Hf1 C12 C13 145.1(2)
C5 Hf1 C12 C13 -98.4(2)
C9 Hf1 C12 C13 -36.5(2)
C10 Hf1 C12 C13 -77.5(2)
C4 Hf1 C12 C13 -57.6(3)
C11 Hf1 C12 C13 -115.3(3)
C6 Hf1 C12 C13 -139.7(2)
C7 Hf1 C12 C13 -177.0(2)
Cl2 Hf1 C12 C11 166.3(2)
Cl3 Hf1 C12 C11 -99.6(2)
C5 Hf1 C12 C11 17.0(3)
C9 Hf1 C12 C11 78.9(2)
C10 Hf1 C12 C11 37.8(2)
C4 Hf1 C12 C11 57.7(3)
C6 Hf1 C12 C11 -24.3(3)
C13 Hf1 C12 C11 115.3(3)
C7 Hf1 C12 C11 -61.6(3)
C11 C12 C13 C9 -1.4(4)
Hf1 C12 C13 C9 63.9(3)
C11 C12 C13 Hf1 -65.4(2)
C10 C9 C13 C12 2.7(4)
Sn23 C9 C13 C12 179.0(2)
Hf1 C9 C13 C12 -64.9(3)
C10 C9 C13 Hf1 67.6(2)
Sn23 C9 C13 Hf1 -116.1(3)
Cl2 Hf1 C13 C12 -128.5(2)
Cl3 Hf1 C13 C12 -35.6(2)
C5 Hf1 C13 C12 104.7(2)
C9 Hf1 C13 C12 117.3(3)
C10 Hf1 C13 C12 78.2(2)
C4 Hf1 C13 C12 144.8(2)
C11 Hf1 C13 C12 37.2(2)
C6 Hf1 C13 C12 70.7(3)
C8 Hf1 C13 C12 179.0(2)
Cl2 Hf1 C13 C9 114.2(2)
Cl3 Hf1 C13 C9 -152.89(18)
C5 Hf1 C13 C9 -12.6(2)
C10 Hf1 C13 C9 -39.07(19)
C4 Hf1 C13 C9 27.6(2)
C11 Hf1 C13 C9 -80.0(2)
C6 Hf1 C13 C9 -46.6(3)
C8 Hf1 C13 C9 61.7(3)
C12 Hf1 C13 C9 -117.3(3)
C8 C4 Sn14 C19 126.5(3)
C5 C4 Sn14 C19 -51.2(3)
Hf1 C4 Sn14 C19 -140.55(15)
C8 C4 Sn14 C15 10.2(3)
C5 C4 Sn14 C15 -167.5(3)
Hf1 C4 Sn14 C15 103.19(16)
C8 C4 Sn14 Sn23 -115.7(3)
C5 C4 Sn14 Sn23 66.6(3)
Hf1 C4 Sn14 Sn23 -22.75(15)
C4 Sn14 C15 C16 -69.7(3)
C19 Sn14 C15 C16 175.9(3)
Sn23 Sn14 C15 C16 43.0(3)
C4 Sn14 C15 C17 170.0(2)
C19 Sn14 C15 C17 55.6(3)
Sn23 Sn14 C15 C17 -77.3(2)
C4 Sn14 C15 C18 49.7(3)
C19 Sn14 C15 C18 -64.7(3)
Sn23 Sn14 C15 C18 162.43(19)
C4 Sn14 C19 C22 38.3(3)
C15 Sn14 C19 C22 153.8(2)
Sn23 Sn14 C19 C22 -69.9(3)
C4 Sn14 C19 C20 158.5(2)
C15 Sn14 C19 C20 -86.1(3)
Sn23 Sn14 C19 C20 50.2(3)
C4 Sn14 C19 C21 -81.7(3)
C15 Sn14 C19 C21 33.7(3)
Sn23 Sn14 C19 C21 170.0(2)
C10 C9 Sn23 C24 168.1(3)
C13 C9 Sn23 C24 -7.6(3)
Hf1 C9 Sn23 C24 -101.73(17)
C10 C9 Sn23 C28 52.2(3)
C13 C9 Sn23 C28 -123.4(3)
Hf1 C9 Sn23 C28 142.39(16)
C10 C9 Sn23 Sn14 -70.5(3)
C13 C9 Sn23 Sn14 113.8(3)
Hf1 C9 Sn23 Sn14 19.69(16)
C4 Sn14 Sn23 C9 1.72(13)
C19 Sn14 Sn23 C9 113.95(14)
C15 Sn14 Sn23 C9 -115.12(14)
C4 Sn14 Sn23 C24 119.93(13)
C19 Sn14 Sn23 C24 -127.84(14)
C15 Sn14 Sn23 C24 3.09(14)
C4 Sn14 Sn23 C28 -108.45(14)
C19 Sn14 Sn23 C28 3.78(15)
C15 Sn14 Sn23 C28 134.71(15)
C9 Sn23 C24 C25 -73.2(3)
C28 Sn23 C24 C25 38.7(3)
Sn14 Sn23 C24 C25 175.0(2)
C9 Sn23 C24 C27 48.0(3)
C28 Sn23 C24 C27 159.9(2)
Sn14 Sn23 C24 C27 -63.8(3)
C9 Sn23 C24 C26 167.5(2)
C28 Sn23 C24 C26 -80.6(3)
Sn14 Sn23 C24 C26 55.7(3)
C9 Sn23 C28 C30 -71.9(3)
C24 Sn23 C28 C30 170.9(2)
Sn14 Sn23 C28 C30 36.6(3)
C9 Sn23 C28 C29 167.2(2)
C24 Sn23 C28 C29 50.1(3)
Sn14 Sn23 C28 C29 -84.2(2)
C9 Sn23 C28 C31 47.3(3)
C24 Sn23 C28 C31 -69.9(3)
Sn14 Sn23 C28 C31 155.8(2)
